data_7106018
loop_
_publ_author_name
'Nikoletta B. Bathori'
'Luigi R. Nassimbeni'
'Clive L. Oliver'

_publ_section_title
;
 Quininium mandelates - Systematic study of chiral discrimination in
 crystals of diastereomeric salts
;
_journal_name_full Chem.Commun.
_journal_page_first 2670
_journal_paper_doi 10.1039/c0cc04279j
_journal_volume 47
_journal_year 2011
_chemical_absolute_configuration rm
_chemical_formula_sum 'C28 H32 N2 O5'
_chemical_formula_weight 476.56
_chemical_name_systematic
;
?
;
_space_group_IT_number 4
_symmetry_cell_setting monoclinic
_symmetry_Int_Tables_number 4
_symmetry_space_group_name_Hall 'P 2yb'
_symmetry_space_group_name_H-M 'P 1 21 1'
_atom_sites_solution_hydrogens geom
_atom_sites_solution_primary direct
_atom_sites_solution_secondary difmap
_audit_creation_method SHELXL-97
_cell_angle_alpha 90.00
_cell_angle_beta 102.318(2)
_cell_angle_gamma 90.00
_cell_formula_units_Z 6
_cell_length_a 10.4377(14)
_cell_length_b 18.501(2)
_cell_length_c 19.116(2)
_cell_measurement_reflns_used 6629
_cell_measurement_temperature 173(2)
_cell_measurement_theta_max 25.10
_cell_measurement_theta_min 2.00
_cell_volume 3606.5(7)
_computing_structure_refinement 'SHELXL-97 (Sheldrick, 1997)'
_computing_structure_solution 'SHELXS-97 (Sheldrick, 1990)'
_diffrn_ambient_temperature 173(2)
_diffrn_measured_fraction_theta_full 0.998
_diffrn_measured_fraction_theta_max 0.998
_diffrn_radiation_monochromator graphite
_diffrn_radiation_source 'fine-focus sealed tube'
_diffrn_radiation_type MoK\a
_diffrn_radiation_wavelength 0.71073
_diffrn_reflns_av_R_equivalents 0.0361
_diffrn_reflns_av_sigmaI/netI 0.0220
_diffrn_reflns_limit_h_max 12
_diffrn_reflns_limit_h_min -12
_diffrn_reflns_limit_k_max 22
_diffrn_reflns_limit_k_min -22
_diffrn_reflns_limit_l_max 20
_diffrn_reflns_limit_l_min -22
_diffrn_reflns_number 47197
_diffrn_reflns_theta_full 25.10
_diffrn_reflns_theta_max 25.10
_diffrn_reflns_theta_min 2.00
_exptl_absorpt_coefficient_mu 0.090
_exptl_absorpt_correction_T_max 0.9910
_exptl_absorpt_correction_T_min 0.9910
_exptl_absorpt_correction_type multi-scan
_exptl_absorpt_process_details 'SADABS (Sheldrick, 1996)'
_exptl_crystal_colour colorless
_exptl_crystal_density_diffrn 1.317
_exptl_crystal_density_method 'not measured'
_exptl_crystal_description chunk
_exptl_crystal_F_000 1524
_exptl_crystal_size_max 0.10
_exptl_crystal_size_mid 0.10
_exptl_crystal_size_min 0.10
_refine_diff_density_max 0.282
_refine_diff_density_min -0.173
_refine_diff_density_rms 0.035
_refine_ls_extinction_coef 0.0013(3)
_refine_ls_extinction_expression Fc^*^=kFc[1+0.001xFc^2^\l^3^/sin(2\q)]^-1/4^
_refine_ls_extinction_method SHELXL
_refine_ls_goodness_of_fit_ref 1.118
_refine_ls_hydrogen_treatment noref
_refine_ls_matrix_type full
_refine_ls_number_parameters 1038
_refine_ls_number_reflns 6629
_refine_ls_number_restraints 4
_refine_ls_restrained_S_all 1.118
_refine_ls_R_factor_all 0.0369
_refine_ls_R_factor_gt 0.0329
_refine_ls_shift/su_max 0.000
_refine_ls_shift/su_mean 0.000
_refine_ls_structure_factor_coef Fsqd
_refine_ls_weighting_details 'calc w=1/[\s^2^(Fo^2^)+(0.0408P)^2^+0.8275P] where P=(Fo^2^+2Fc^2^)/3'
_refine_ls_weighting_scheme calc
_refine_ls_wR_factor_gt 0.0792
_refine_ls_wR_factor_ref 0.0815
_reflns_number_gt 6192
_reflns_number_total 6629
_reflns_threshold_expression >2sigma(I)
_cod_data_source_file C0CC04279J.TXT
_cod_data_source_block 4
_cod_original_cell_volume 3606.5(8)
_cod_original_sg_symbol_H-M 'P 21'
_cod_database_code 7106018

loop_
_symmetry_equiv_pos_as_xyz
'x, y, z'
'-x, y+1/2, -z'

loop_
_atom_site_label
_atom_site_type_symbol
_atom_site_fract_x
_atom_site_fract_y
_atom_site_fract_z
_atom_site_U_iso_or_equiv
_atom_site_adp_type
_atom_site_occupancy
_atom_site_symmetry_multiplicity
_atom_site_calc_flag
_atom_site_refinement_flags
_atom_site_disorder_assembly
_atom_site_disorder_group
N1A N -0.3609(2) 0.05759(13) 0.43157(12) 0.0262(5) Uani 1 1 d . . .
C2A C -0.3382(3) 0.07526(15) 0.36857(15) 0.0264(6) Uani 1 1 d . . .
H2A H -0.4110 0.0887 0.3319 0.032 Uiso 1 1 calc R . .
C3A C -0.2137(3) 0.07554(15) 0.35204(14) 0.0237(6) Uani 1 1 d . . .
H3A H -0.2037 0.0914 0.3062 0.028 Uiso 1 1 calc R . .
C4A C -0.1061(2) 0.05293(14) 0.40189(13) 0.0205(5) Uani 1 1 d . . .
C5A C -0.0256(3) -0.00324(14) 0.52315(13) 0.0234(6) Uani 1 1 d . . .
H5A H 0.0602 -0.0092 0.5148 0.028 Uiso 1 1 calc R . .
C6A C -0.0542(3) -0.02573(15) 0.58673(14) 0.0260(6) Uani 1 1 d . . .
C7A C -0.1782(3) -0.01185(16) 0.60241(15) 0.0289(6) Uani 1 1 d . . .
H7A H -0.1932 -0.0230 0.6485 0.035 Uiso 1 1 calc R . .
C8A C -0.2764(3) 0.01749(16) 0.55174(15) 0.0275(6) Uani 1 1 d . . .
H8A H -0.3600 0.0258 0.5624 0.033 Uiso 1 1 calc R . .
C9A C 0.0294(2) 0.05371(15) 0.38329(13) 0.0202(5) Uani 1 1 d . . .
H9A H 0.0771 0.0082 0.4009 0.024 Uiso 1 1 calc R . .
C10A C 0.1068(2) 0.11934(14) 0.42076(13) 0.0195(5) Uani 1 1 d . . .
H10A H 0.0933 0.1211 0.4710 0.023 Uiso 1 1 calc R . .
N11A N 0.2522(2) 0.11170(13) 0.42456(11) 0.0203(5) Uani 1 1 d . . .
H11A H 0.275(2) 0.0732(16) 0.4486(14) 0.012(6) Uiso 1 1 d . . .
C12A C 0.3221(3) 0.17301(15) 0.46797(14) 0.0256(6) Uani 1 1 d . . .
H12F H 0.4179 0.1644 0.4784 0.031 Uiso 1 1 calc R . .
H12G H 0.2936 0.1766 0.5140 0.031 Uiso 1 1 calc R . .
C13A C 0.2898(3) 0.24435(16) 0.42511(16) 0.0326(7) Uani 1 1 d . . .
H13A H 0.3688 0.2577 0.4061 0.039 Uiso 1 1 calc R . .
C14A C 0.1775(3) 0.22850(16) 0.36011(15) 0.0308(7) Uani 1 1 d . . .
H14A H 0.1478 0.2746 0.3344 0.037 Uiso 1 1 calc R . .
C15A C 0.0617(2) 0.19269(14) 0.38497(14) 0.0232(6) Uani 1 1 d . . .
H15G H -0.0118 0.1850 0.3434 0.028 Uiso 1 1 calc R . .
H15F H 0.0307 0.2246 0.4195 0.028 Uiso 1 1 calc R . .
C16A C 0.2295(3) 0.17714(19) 0.31013(15) 0.0349(7) Uani 1 1 d . . .
H16G H 0.2972 0.2018 0.2896 0.042 Uiso 1 1 calc R . .
H16F H 0.1572 0.1623 0.2703 0.042 Uiso 1 1 calc R . .
C17A C 0.2885(2) 0.11070(18) 0.35274(14) 0.0285(6) Uani 1 1 d . . .
H17G H 0.2546 0.0661 0.3266 0.034 Uiso 1 1 calc R . .
H17F H 0.3851 0.1112 0.3589 0.034 Uiso 1 1 calc R . .
C18A C 0.2583(3) 0.30690(18) 0.46696(19) 0.0443(8) Uani 1 1 d . . .
H23C H 0.2476 0.3516 0.4420 0.053 Uiso 1 1 calc R . .
C19A C 0.2433(4) 0.3098(2) 0.5324(2) 0.0620(11) Uani 1 1 d . . .
H24E H 0.2525 0.2672 0.5608 0.074 Uiso 1 1 calc R . .
H24F H 0.2230 0.3545 0.5520 0.074 Uiso 1 1 calc R . .
C20A C -0.2541(2) 0.03571(14) 0.48307(14) 0.0225(6) Uani 1 1 d . . .
C21A C -0.1260(2) 0.02906(14) 0.46992(13) 0.0217(5) Uani 1 1 d . . .
O22A O 0.02842(19) -0.06260(11) 0.63924(10) 0.0324(5) Uani 1 1 d . . .
C23A C 0.1492(3) -0.0864(2) 0.62342(17) 0.0438(9) Uani 1 1 d . . .
H23G H 0.2002 -0.0444 0.6140 0.066 Uiso 1 1 calc R . .
H23H H 0.1311 -0.1177 0.5811 0.066 Uiso 1 1 calc R . .
H23F H 0.1993 -0.1135 0.6643 0.066 Uiso 1 1 calc R . .
O24A O 0.01803(18) 0.05941(11) 0.30885(9) 0.0247(4) Uani 1 1 d . . .
H24A H 0.0213 0.0180 0.2913 0.030 Uiso 1 1 calc R . .
O31A O 0.3167(2) 0.01955(11) 0.53109(10) 0.0308(5) Uani 1 1 d . . .
C32A C 0.3963(2) -0.03301(15) 0.54781(14) 0.0236(6) Uani 1 1 d . . .
O33A O 0.44669(19) -0.05074(13) 0.60965(10) 0.0353(5) Uani 1 1 d . . .
C34A C 0.4247(2) -0.07751(15) 0.48505(14) 0.0260(6) Uani 1 1 d . . .
H34A H 0.5164 -0.0966 0.4979 0.031 Uiso 1 1 calc R . .
O35A O 0.40946(18) -0.03486(11) 0.42141(10) 0.0294(4) Uani 1 1 d . . .
H35A H 0.4722 -0.0057 0.4255 0.035 Uiso 1 1 calc R . .
C36A C 0.3289(3) -0.14044(15) 0.47269(14) 0.0243(6) Uani 1 1 d . . .
C37A C 0.3461(3) -0.19805(16) 0.51988(16) 0.0314(7) Uani 1 1 d . . .
H37A H 0.4208 -0.1992 0.5583 0.038 Uiso 1 1 calc R . .
C38A C 0.2563(3) -0.25415(18) 0.51210(16) 0.0398(8) Uani 1 1 d . . .
H38A H 0.2695 -0.2933 0.5450 0.048 Uiso 1 1 calc R . .
C39A C 0.1475(3) -0.25305(18) 0.45635(17) 0.0425(8) Uani 1 1 d . . .
H39A H 0.0848 -0.2910 0.4513 0.051 Uiso 1 1 calc R . .
C40A C 0.1305(3) -0.19684(17) 0.40840(17) 0.0361(7) Uani 1 1 d . . .
H40A H 0.0564 -0.1964 0.3696 0.043 Uiso 1 1 calc R . .
C41A C 0.2204(3) -0.14053(16) 0.41589(15) 0.0279(6) Uani 1 1 d . . .
H41A H 0.2078 -0.1020 0.3822 0.033 Uiso 1 1 calc R . .
N1B N -0.0853(2) 0.09775(13) 0.75866(13) 0.0283(5) Uani 1 1 d . . .
C2B C -0.0532(3) 0.13659(16) 0.70739(16) 0.0302(6) Uani 1 1 d . . .
H2B H -0.1167 0.1692 0.6820 0.036 Uiso 1 1 calc R . .
C3B C 0.0683(2) 0.13312(15) 0.68763(14) 0.0252(6) Uani 1 1 d . . .
H3B H 0.0843 0.1625 0.6496 0.030 Uiso 1 1 calc R . .
C4B C 0.1642(2) 0.08765(14) 0.72283(14) 0.0219(5) Uani 1 1 d . . .
C5B C 0.2255(2) -0.00660(14) 0.81968(13) 0.0214(5) Uani 1 1 d . . .
H5B H 0.3109 -0.0118 0.8105 0.026 Uiso 1 1 calc R . .
C6B C 0.1881(3) -0.04774(15) 0.87177(13) 0.0230(6) Uani 1 1 d . . .
C7B C 0.0615(3) -0.04021(16) 0.88671(15) 0.0279(6) Uani 1 1 d . . .
H7B H 0.0372 -0.0688 0.9231 0.034 Uiso 1 1 calc R . .
C8B C -0.0251(3) 0.00773(16) 0.84913(15) 0.0272(6) Uani 1 1 d . . .
H8B H -0.1097 0.0123 0.8595 0.033 Uiso 1 1 calc R . .
C9B C 0.2969(2) 0.08542(14) 0.70128(13) 0.0201(5) Uani 1 1 d . . .
H9B H 0.3306 0.0347 0.7046 0.024 Uiso 1 1 calc R . .
C10B C 0.3940(2) 0.13423(14) 0.75238(14) 0.0207(5) Uani 1 1 d . . .
H10B H 0.3799 0.1261 0.8019 0.025 Uiso 1 1 calc R . .
N11B N 0.5350(2) 0.11475(13) 0.75250(12) 0.0211(5) Uani 1 1 d . . .
H11B H 0.545(3) 0.0700(18) 0.7585(15) 0.020(7) Uiso 1 1 d . . .
C12B C 0.6240(3) 0.15094(15) 0.81450(15) 0.0251(6) Uani 1 1 d . . .
H12J H 0.7163 0.1390 0.8142 0.030 Uiso 1 1 calc R . .
H12I H 0.6046 0.1330 0.8599 0.030 Uiso 1 1 calc R . .
C13B C 0.6045(3) 0.23375(15) 0.80963(14) 0.0254(6) Uani 1 1 d . . .
H13B H 0.6911 0.2567 0.8094 0.030 Uiso 1 1 calc R . .
C14B C 0.5108(3) 0.25005(15) 0.73729(14) 0.0244(6) Uani 1 1 d . . .
H14B H 0.5008 0.3035 0.7306 0.029 Uiso 1 1 calc R . .
C15B C 0.3761(2) 0.21566(14) 0.73600(14) 0.0231(6) Uani 1 1 d . . .
H15J H 0.3180 0.2227 0.6883 0.028 Uiso 1 1 calc R . .
H15I H 0.3349 0.2392 0.7722 0.028 Uiso 1 1 calc R . .
C16B C 0.5677(3) 0.21788(16) 0.67703(15) 0.0279(6) Uani 1 1 d . . .
H16J H 0.6562 0.2380 0.6789 0.034 Uiso 1 1 calc R . .
H16I H 0.5113 0.2308 0.6302 0.034 Uiso 1 1 calc R . .
C17B C 0.5762(3) 0.13497(16) 0.68469(15) 0.0259(6) Uani 1 1 d . . .
H17I H 0.5178 0.1117 0.6432 0.031 Uiso 1 1 calc R . .
H17J H 0.6671 0.1186 0.6865 0.031 Uiso 1 1 calc R . .
C18B C 0.5545(3) 0.26384(18) 0.87160(15) 0.0328(7) Uani 1 1 d . . .
H18B H 0.4830 0.2395 0.8847 0.039 Uiso 1 1 calc R . .
C19B C 0.6010(4) 0.32086(18) 0.90917(17) 0.0447(8) Uani 1 1 d . . .
H19J H 0.6724 0.3469 0.8979 0.054 Uiso 1 1 calc R . .
H19I H 0.5633 0.3362 0.9477 0.054 Uiso 1 1 calc R . .
C20B C 0.0087(2) 0.05126(15) 0.79446(14) 0.0231(6) Uani 1 1 d . . .
C21B C 0.1358(2) 0.04399(14) 0.77939(13) 0.0207(5) Uani 1 1 d . . .
O22B O 0.26395(18) -0.09852(11) 0.91287(10) 0.0277(4) Uani 1 1 d . . .
C23B C 0.3867(3) -0.11532(17) 0.89479(15) 0.0304(6) Uani 1 1 d . . .
H23J H 0.4447 -0.0731 0.9040 0.046 Uiso 1 1 calc R . .
H23K H 0.3720 -0.1282 0.8440 0.046 Uiso 1 1 calc R . .
H23I H 0.4276 -0.1561 0.9240 0.046 Uiso 1 1 calc R . .
O24B O 0.28298(18) 0.11082(10) 0.63006(9) 0.0261(4) Uani 1 1 d . . .
H24B H 0.3061 0.0783 0.6047 0.031 Uiso 1 1 calc R . .
O31B O 0.54857(18) -0.02239(10) 0.79001(10) 0.0275(4) Uani 1 1 d . . .
C32B C 0.6376(2) -0.06446(14) 0.82015(14) 0.0198(5) Uani 1 1 d . . .
O33B O 0.69137(17) -0.06550(10) 0.88553(9) 0.0245(4) Uani 1 1 d . . .
C34B C 0.6815(2) -0.12297(14) 0.77341(13) 0.0219(6) Uani 1 1 d . . .
H34B H 0.787(3) -0.1338(16) 0.7924(15) 0.026 Uiso 1 1 d . . .
O35B O 0.67504(19) -0.10070(12) 0.70242(10) 0.0319(5) Uani 1 1 d . . .
H35B H 0.6037 -0.0792 0.6870 0.038 Uiso 1 1 calc R . .
C36B C 0.6003(2) -0.19022(14) 0.77743(13) 0.0212(5) Uani 1 1 d . . .
C37B C 0.6418(3) -0.24097(15) 0.83157(14) 0.0242(6) Uani 1 1 d . . .
H37B H 0.725(3) -0.2317(16) 0.8668(15) 0.025(7) Uiso 1 1 d . . .
C38B C 0.5683(3) -0.30238(16) 0.83609(15) 0.0315(7) Uani 1 1 d . . .
H38B H 0.598(3) -0.3410(19) 0.8749(18) 0.042(9) Uiso 1 1 d . . .
C39B C 0.4526(3) -0.31455(16) 0.78652(15) 0.0317(7) Uani 1 1 d . . .
H39B H 0.401(3) -0.360(2) 0.7908(17) 0.044(9) Uiso 1 1 d . . .
C40B C 0.4096(3) -0.26421(17) 0.73293(16) 0.0313(7) Uani 1 1 d . . .
H40B H 0.331(3) -0.2730(17) 0.6955(16) 0.030(8) Uiso 1 1 d . . .
C41B C 0.4829(3) -0.20196(15) 0.72829(14) 0.0249(6) Uani 1 1 d . . .
H41B H 0.454(3) -0.1656(18) 0.6897(16) 0.032(8) Uiso 1 1 d . . .
N1C N 0.2704(2) 0.03882(13) 1.07572(12) 0.0296(5) Uani 1 1 d . . .
C2C C 0.2983(3) 0.05974(17) 1.01472(15) 0.0301(6) Uani 1 1 d . . .
H2C H 0.2281 0.0761 0.9779 0.036 Uiso 1 1 calc R . .
C3C C 0.4249(3) 0.05947(15) 1.00061(14) 0.0254(6) Uani 1 1 d . . .
H3C H 0.4382 0.0767 0.9559 0.030 Uiso 1 1 calc R . .
C4C C 0.5301(3) 0.03444(13) 1.05118(14) 0.0221(5) Uani 1 1 d . . .
C5C C 0.6014(3) -0.02459(14) 1.17184(14) 0.0236(6) Uani 1 1 d . . .
H5C H 0.6891 -0.0290 1.1659 0.028 Uiso 1 1 calc R . .
C6C C 0.5671(3) -0.04920(15) 1.23359(14) 0.0268(6) Uani 1 1 d . . .
C7C C 0.4380(3) -0.03967(16) 1.24454(15) 0.0289(6) Uani 1 1 d . . .
H7C H 0.4176 -0.0543 1.2885 0.035 Uiso 1 1 calc R . .
C8C C 0.3436(3) -0.00986(15) 1.19292(15) 0.0293(6) Uani 1 1 d . . .
H8C H 0.2574 -0.0042 1.2009 0.035 Uiso 1 1 calc R . .
C9C C 0.6673(2) 0.03533(14) 1.03457(13) 0.0216(5) Uani 1 1 d . . .
H9C H 0.7106 -0.0124 1.0480 0.026 Uiso 1 1 calc R . .
C10C C 0.7502(2) 0.09563(14) 1.07816(13) 0.0194(5) Uani 1 1 d . . .
H10C H 0.7381 0.0919 1.1286 0.023 Uiso 1 1 calc R . .
N11C N 0.8953(2) 0.08617(13) 1.07998(12) 0.0230(5) Uani 1 1 d . . .
H11C H 0.917(3) 0.0419(19) 1.0933(16) 0.031(8) Uiso 1 1 d . . .
C12C C 0.9729(3) 0.13399(15) 1.13678(14) 0.0246(6) Uani 1 1 d . . .
H12L H 1.0677 0.1278 1.1382 0.030 Uiso 1 1 calc R . .
H12K H 0.9566 0.1200 1.1841 0.030 Uiso 1 1 calc R . .
C13C C 0.9340(3) 0.21415(16) 1.12136(15) 0.0270(6) Uani 1 1 d . . .
H13C H 1.0144 0.2412 1.1162 0.032 Uiso 1 1 calc R . .
C14C C 0.8354(3) 0.21692(16) 1.04850(14) 0.0272(6) Uani 1 1 d . . .
H17A H 0.8110 0.2682 1.0357 0.033 Uiso 1 1 calc R . .
C15C C 0.7115(2) 0.17309(14) 1.05184(14) 0.0224(5) Uani 1 1 d . . .
H15K H 0.6529 0.1712 1.0037 0.027 Uiso 1 1 calc R . .
H15L H 0.6634 0.1969 1.0849 0.027 Uiso 1 1 calc R . .
C16C C 0.8994(3) 0.18347(18) 0.99169(15) 0.0344(7) Uani 1 1 d . . .
H16L H 0.9807 0.2102 0.9895 0.041 Uiso 1 1 calc R . .
H16K H 0.8391 0.1869 0.9442 0.041 Uiso 1 1 calc R . .
C17C C 0.9324(3) 0.10334(18) 1.01010(15) 0.0315(7) Uani 1 1 d . . .
H17K H 0.8832 0.0718 0.9718 0.038 Uiso 1 1 calc R . .
H17L H 1.0273 0.0948 1.0141 0.038 Uiso 1 1 calc R . .
C18C C 0.8843(3) 0.24741(17) 1.18204(15) 0.0320(7) Uani 1 1 d . . .
H18C H 0.8097 0.2258 1.1945 0.038 Uiso 1 1 calc R . .
C19C C 0.9349(3) 0.30349(18) 1.21909(17) 0.0429(8) Uani 1 1 d . . .
H19L H 1.0096 0.3268 1.2084 0.052 Uiso 1 1 calc R . .
H19K H 0.8971 0.3211 1.2568 0.052 Uiso 1 1 calc R . .
C20C C 0.3724(3) 0.01317(15) 1.12671(14) 0.0266(6) Uani 1 1 d . . .
C21C C 0.5037(3) 0.00758(14) 1.11712(13) 0.0227(6) Uani 1 1 d . . .
O22C O 0.6490(2) -0.08430(11) 1.28796(10) 0.0316(5) Uani 1 1 d . . .
C23C C 0.7786(3) -0.09990(18) 1.27839(16) 0.0365(7) Uani 1 1 d . . .
H23M H 0.8236 -0.0546 1.2722 0.055 Uiso 1 1 calc R . .
H23N H 0.7733 -0.1303 1.2359 0.055 Uiso 1 1 calc R . .
H23L H 0.8276 -0.1255 1.3206 0.055 Uiso 1 1 calc R . .
O24C O 0.65996(18) 0.04816(10) 0.96127(9) 0.0246(4) Uani 1 1 d . . .
H24C H 0.6634 0.0086 0.9401 0.030 Uiso 1 1 calc R . .
O31C O 1.0664(6) -0.0665(4) 1.2585(3) 0.0279(14) Uani 0.688(4) 1 d P A 1
C32C C 1.0150(15) -0.0691(8) 1.1917(7) 0.056(5) Uani 0.688(4) 1 d P A 1
O33C O 0.9315(5) -0.0299(3) 1.1600(3) 0.0327(14) Uani 0.688(4) 1 d P A 1
C34C C 1.0578(4) -0.1444(2) 1.1611(2) 0.0298(10) Uani 0.688(4) 1 d P A 1
H34C H 1.1169 -0.1317 1.1281 0.036 Uiso 0.688(4) 1 calc PR A 1
O35C O 1.1314(3) -0.19016(19) 1.21439(18) 0.0460(10) Uani 0.688(4) 1 d P A 1
H35C H 1.1474 -0.1684 1.2539 0.055 Uiso 0.688(4) 1 calc PR A 1
C36C C 0.9424(4) -0.1831(4) 1.1164(3) 0.0235(11) Uani 0.688(4) 1 d P A 1
C37C C 0.9005(7) -0.2487(4) 1.1394(2) 0.0262(11) Uani 0.688(4) 1 d P A 1
H37C H 0.9464 -0.2697 1.1829 0.031 Uiso 0.688(4) 1 calc PR A 1
C38C C 0.7919(7) -0.2832(3) 1.0990(4) 0.0285(11) Uani 0.688(4) 1 d P A 1
H38C H 0.7649 -0.3282 1.1149 0.034 Uiso 0.688(4) 1 calc PR A 1
C39C C 0.7215(5) -0.2533(3) 1.0354(3) 0.0292(14) Uani 0.688(4) 1 d P A 1
H39C H 0.6462 -0.2770 1.0085 0.035 Uiso 0.688(4) 1 calc PR A 1
C40C C 0.7644(8) -0.1875(4) 1.0122(3) 0.0300(19) Uani 0.688(4) 1 d P A 1
H40C H 0.7174 -0.1657 0.9694 0.036 Uiso 0.688(4) 1 calc PR A 1
C41C C 0.8757(10) -0.1541(6) 1.0519(5) 0.032(2) Uani 0.688(4) 1 d P A 1
H41C H 0.9067 -0.1108 1.0346 0.039 Uiso 0.688(4) 1 calc PR A 1
O31D O 0.946(2) -0.0213(12) 1.1690(13) 0.099(10) Uiso 0.312(4) 1 d PD A 2
C32D C 1.0156(17) -0.0744(9) 1.1952(8) 0.003(4) Uiso 0.312(4) 1 d PD A 2
O33D O 1.0744(18) -0.0822(9) 1.2564(9) 0.044(6) Uiso 0.312(4) 1 d PD A 2
C34D C 1.0480(8) -0.1016(5) 1.1230(4) 0.022(2) Uiso 0.312(4) 1 d PD A 2
H34D H 1.1358 -0.1256 1.1347 0.026 Uiso 0.312(4) 1 calc PR A 2
O35D O 1.0475(6) -0.0532(3) 1.0656(3) 0.0273(16) Uiso 0.312(4) 1 d P A 2
H35D H 1.1098 -0.0238 1.0771 0.033 Uiso 0.312(4) 1 calc PR A 2
C36D C 0.9451(14) -0.1597(7) 1.0973(9) 0.023(3) Uiso 0.312(4) 1 d P A 2
C37D C 0.9452(12) -0.2199(10) 1.1394(7) 0.026(3) Uiso 0.312(4) 1 d P A 2
H37D H 1.0109 -0.2248 1.1820 0.031 Uiso 0.312(4) 1 calc PR A 2
C38D C 0.8529(18) -0.2726(9) 1.1212(9) 0.032(4) Uiso 0.312(4) 1 d P A 2
H38D H 0.8579 -0.3152 1.1495 0.039 Uiso 0.312(4) 1 calc PR A 2
C39D C 0.7506(14) -0.2642(8) 1.0609(10) 0.026(4) Uiso 0.312(4) 1 d P A 2
H39D H 0.6848 -0.3002 1.0485 0.031 Uiso 0.312(4) 1 calc PR A 2
C40D C 0.7476(17) -0.2045(12) 1.0212(9) 0.022(4) Uiso 0.312(4) 1 d P A 2
H40D H 0.6787 -0.1980 0.9803 0.027 Uiso 0.312(4) 1 calc PR A 2
C41D C 0.846(2) -0.1507(15) 1.0392(13) 0.020(4) Uiso 0.312(4) 1 d P A 2
H41D H 0.8420 -0.1084 1.0107 0.024 Uiso 0.312(4) 1 calc PR A 2

loop_
_atom_site_aniso_label
_atom_site_aniso_U_11
_atom_site_aniso_U_22
_atom_site_aniso_U_33
_atom_site_aniso_U_23
_atom_site_aniso_U_13
_atom_site_aniso_U_12
N1A 0.0230(11) 0.0293(13) 0.0281(12) -0.0028(10) 0.0097(9) -0.0054(10)
C2A 0.0235(13) 0.0282(15) 0.0274(15) -0.0031(12) 0.0053(11) -0.0067(11)
C3A 0.0249(13) 0.0252(14) 0.0211(13) -0.0001(11) 0.0057(11) -0.0065(11)
C4A 0.0238(13) 0.0192(13) 0.0199(13) -0.0045(10) 0.0078(10) -0.0055(11)
C5A 0.0243(13) 0.0248(14) 0.0229(13) -0.0033(11) 0.0090(11) -0.0077(11)
C6A 0.0316(14) 0.0267(15) 0.0194(13) 0.0000(11) 0.0048(11) -0.0134(12)
C7A 0.0351(15) 0.0329(16) 0.0216(14) -0.0046(12) 0.0128(12) -0.0143(13)
C8A 0.0269(14) 0.0302(15) 0.0288(14) -0.0084(12) 0.0140(12) -0.0120(12)
C9A 0.0231(12) 0.0238(13) 0.0154(12) -0.0005(11) 0.0078(10) -0.0023(11)
C10A 0.0186(12) 0.0244(14) 0.0177(12) 0.0004(11) 0.0086(10) -0.0021(11)
N11A 0.0189(11) 0.0237(12) 0.0187(11) 0.0069(10) 0.0050(9) -0.0003(9)
C12A 0.0216(13) 0.0276(15) 0.0251(14) 0.0031(12) -0.0008(11) -0.0056(11)
C13A 0.0259(14) 0.0292(16) 0.0397(17) 0.0100(13) 0.0000(12) -0.0083(12)
C14A 0.0276(14) 0.0276(15) 0.0320(15) 0.0153(12) -0.0053(12) -0.0067(12)
C15A 0.0214(13) 0.0239(15) 0.0235(14) -0.0001(11) 0.0027(10) -0.0015(11)
C16A 0.0276(15) 0.0515(19) 0.0266(15) 0.0156(14) 0.0084(12) -0.0057(14)
C17A 0.0184(13) 0.0491(19) 0.0205(13) 0.0046(13) 0.0095(10) -0.0019(12)
C18A 0.0475(19) 0.0237(16) 0.052(2) 0.0042(15) -0.0104(16) -0.0073(14)
C19A 0.085(3) 0.049(2) 0.050(2) -0.0019(19) 0.009(2) 0.017(2)
C20A 0.0243(13) 0.0212(14) 0.0240(14) -0.0068(11) 0.0101(11) -0.0076(11)
C21A 0.0268(13) 0.0182(13) 0.0216(13) -0.0050(10) 0.0088(11) -0.0086(10)
O22A 0.0346(11) 0.0396(12) 0.0237(10) 0.0092(9) 0.0075(8) -0.0073(9)
C23A 0.0339(16) 0.063(2) 0.0354(17) 0.0254(17) 0.0094(13) 0.0009(16)
O24A 0.0305(10) 0.0281(10) 0.0174(9) -0.0035(8) 0.0092(7) -0.0071(8)
O31A 0.0467(12) 0.0254(11) 0.0224(10) 0.0044(8) 0.0119(9) 0.0063(9)
C32A 0.0216(13) 0.0233(14) 0.0255(15) 0.0048(11) 0.0042(11) -0.0070(11)
O33A 0.0312(10) 0.0520(14) 0.0204(10) 0.0069(9) 0.0002(8) -0.0048(10)
C34A 0.0187(13) 0.0325(16) 0.0269(14) -0.0002(12) 0.0053(10) 0.0007(11)
O35A 0.0292(10) 0.0365(12) 0.0246(10) 0.0023(9) 0.0106(8) -0.0041(9)
C36A 0.0232(13) 0.0248(14) 0.0245(14) -0.0033(11) 0.0044(11) 0.0045(11)
C37A 0.0310(15) 0.0309(16) 0.0295(15) -0.0013(13) 0.0003(12) 0.0074(13)
C38A 0.056(2) 0.0270(16) 0.0334(17) 0.0045(14) 0.0037(15) -0.0002(15)
C39A 0.0492(19) 0.0307(17) 0.0455(19) -0.0035(15) 0.0054(15) -0.0118(15)
C40A 0.0305(16) 0.0346(17) 0.0374(17) -0.0019(14) -0.0059(13) -0.0007(13)
C41A 0.0284(14) 0.0239(14) 0.0294(15) -0.0010(12) 0.0019(12) 0.0030(12)
N1B 0.0210(11) 0.0291(13) 0.0358(14) -0.0070(11) 0.0081(10) -0.0006(10)
C2B 0.0225(14) 0.0256(15) 0.0413(17) -0.0014(13) 0.0041(12) 0.0040(11)
C3B 0.0231(13) 0.0249(14) 0.0278(14) -0.0002(12) 0.0058(11) 0.0000(11)
C4B 0.0236(13) 0.0219(14) 0.0205(13) -0.0069(11) 0.0052(10) -0.0011(11)
C5B 0.0211(12) 0.0248(14) 0.0196(13) -0.0057(11) 0.0075(10) -0.0031(11)
C6B 0.0247(13) 0.0279(15) 0.0176(13) -0.0043(11) 0.0071(10) -0.0064(11)
C7B 0.0287(14) 0.0338(16) 0.0243(14) -0.0042(12) 0.0124(12) -0.0109(12)
C8B 0.0243(13) 0.0310(16) 0.0296(15) -0.0126(13) 0.0130(11) -0.0061(12)
C9B 0.0242(13) 0.0215(13) 0.0166(12) 0.0009(10) 0.0087(10) 0.0027(10)
C10B 0.0197(12) 0.0236(14) 0.0208(13) 0.0026(11) 0.0091(10) 0.0051(11)
N11B 0.0190(11) 0.0197(13) 0.0261(12) 0.0059(10) 0.0083(9) 0.0063(9)
C12B 0.0192(13) 0.0298(15) 0.0260(14) 0.0062(11) 0.0038(11) 0.0028(11)
C13B 0.0225(13) 0.0297(15) 0.0256(14) 0.0009(12) 0.0087(11) -0.0005(11)
C14B 0.0280(14) 0.0190(14) 0.0273(14) 0.0055(11) 0.0082(11) 0.0035(11)
C15B 0.0218(13) 0.0220(14) 0.0264(14) -0.0002(11) 0.0072(11) 0.0057(11)
C16B 0.0317(14) 0.0298(15) 0.0248(14) 0.0062(12) 0.0114(12) 0.0023(12)
C17B 0.0236(14) 0.0284(15) 0.0296(15) -0.0001(12) 0.0146(11) 0.0038(11)
C18B 0.0318(16) 0.0392(18) 0.0270(15) 0.0052(13) 0.0053(12) 0.0063(13)
C19B 0.076(2) 0.0292(17) 0.0311(17) 0.0027(14) 0.0161(16) 0.0046(17)
C20B 0.0198(12) 0.0245(14) 0.0255(14) -0.0092(11) 0.0060(11) -0.0018(11)
C21B 0.0214(12) 0.0210(13) 0.0200(13) -0.0071(10) 0.0050(10) -0.0044(10)
O22B 0.0293(10) 0.0321(11) 0.0243(10) 0.0052(8) 0.0116(8) -0.0024(9)
C23B 0.0307(15) 0.0364(17) 0.0256(15) 0.0074(12) 0.0094(12) 0.0028(13)
O24B 0.0344(10) 0.0287(11) 0.0165(9) 0.0024(8) 0.0085(8) 0.0066(8)
O31B 0.0269(10) 0.0221(10) 0.0325(11) 0.0061(8) 0.0042(8) 0.0035(8)
C32B 0.0196(12) 0.0164(13) 0.0243(14) 0.0027(11) 0.0067(10) -0.0037(10)
O33B 0.0276(9) 0.0243(10) 0.0208(10) -0.0016(8) 0.0030(7) 0.0011(8)
C34B 0.0231(14) 0.0252(14) 0.0191(13) 0.0017(11) 0.0084(11) 0.0016(11)
O35B 0.0347(11) 0.0400(12) 0.0240(10) 0.0071(9) 0.0133(9) -0.0002(9)
C36B 0.0260(13) 0.0216(14) 0.0192(13) -0.0029(11) 0.0125(11) 0.0051(11)
C37B 0.0335(15) 0.0243(15) 0.0166(13) -0.0017(11) 0.0095(12) 0.0073(12)
C38B 0.0530(19) 0.0227(15) 0.0221(15) 0.0020(12) 0.0151(13) 0.0058(13)
C39B 0.0467(18) 0.0218(15) 0.0298(15) -0.0022(12) 0.0153(14) -0.0064(13)
C40B 0.0384(17) 0.0298(16) 0.0264(15) -0.0023(12) 0.0083(13) -0.0061(13)
C41B 0.0300(14) 0.0238(15) 0.0220(14) 0.0005(12) 0.0077(11) 0.0025(11)
N1C 0.0284(12) 0.0332(14) 0.0275(13) -0.0096(10) 0.0066(10) -0.0110(10)
C2C 0.0296(14) 0.0338(16) 0.0255(15) -0.0065(12) 0.0026(11) -0.0070(13)
C3C 0.0294(14) 0.0255(14) 0.0212(13) -0.0036(11) 0.0052(11) -0.0066(12)
C4C 0.0298(14) 0.0168(13) 0.0215(13) -0.0064(10) 0.0094(11) -0.0062(11)
C5C 0.0325(14) 0.0171(13) 0.0238(14) -0.0037(11) 0.0121(11) -0.0047(11)
C6C 0.0390(16) 0.0208(14) 0.0224(14) -0.0040(11) 0.0107(12) -0.0099(12)
C7C 0.0435(17) 0.0241(14) 0.0250(14) -0.0060(12) 0.0201(13) -0.0127(13)
C8C 0.0352(15) 0.0255(15) 0.0319(16) -0.0108(12) 0.0177(13) -0.0140(12)
C9C 0.0275(13) 0.0220(14) 0.0174(12) -0.0013(10) 0.0092(10) -0.0010(11)
C10C 0.0205(12) 0.0230(14) 0.0173(12) 0.0009(10) 0.0097(10) 0.0000(10)
N11C 0.0253(12) 0.0220(13) 0.0232(12) 0.0002(10) 0.0087(9) 0.0035(10)
C12C 0.0224(13) 0.0282(15) 0.0234(14) 0.0011(12) 0.0050(11) -0.0003(11)
C13C 0.0220(13) 0.0278(15) 0.0300(15) 0.0035(12) 0.0029(11) -0.0059(12)
C14C 0.0300(15) 0.0241(14) 0.0274(15) 0.0069(12) 0.0057(12) -0.0032(12)
C15C 0.0230(13) 0.0215(13) 0.0224(13) -0.0010(11) 0.0040(11) 0.0003(11)
C16C 0.0308(15) 0.0469(19) 0.0264(15) 0.0119(14) 0.0084(12) -0.0030(14)
C17C 0.0258(14) 0.0475(19) 0.0251(14) -0.0042(13) 0.0137(11) 0.0004(13)
C18C 0.0296(15) 0.0351(17) 0.0301(15) -0.0013(13) 0.0036(12) 0.0051(13)
C19C 0.0465(19) 0.0377(19) 0.0379(18) 0.0001(15) -0.0062(14) 0.0110(15)
C20C 0.0325(14) 0.0220(14) 0.0274(14) -0.0091(12) 0.0112(12) -0.0121(12)
C21C 0.0313(14) 0.0167(13) 0.0220(13) -0.0061(11) 0.0099(11) -0.0088(11)
O22C 0.0434(12) 0.0302(11) 0.0248(10) 0.0043(8) 0.0153(9) -0.0049(9)
C23C 0.0483(18) 0.0348(18) 0.0284(16) 0.0053(13) 0.0128(14) -0.0017(14)
O24C 0.0370(10) 0.0228(10) 0.0157(9) -0.0008(7) 0.0094(8) -0.0018(8)
O31C 0.031(2) 0.017(2) 0.034(3) 0.0038(18) 0.0053(13) 0.0129(19)
C32C 0.053(5) 0.074(8) 0.047(5) -0.024(4) 0.021(3) -0.023(4)
O33C 0.040(2) 0.032(2) 0.0192(18) 0.0166(15) -0.0099(14) -0.0154(19)
C34C 0.026(2) 0.034(2) 0.030(2) -0.0100(19) 0.0088(17) 0.0060(18)
O35C 0.0347(18) 0.044(2) 0.052(2) -0.0152(17) -0.0072(15) 0.0215(15)
C36C 0.030(3) 0.024(3) 0.020(3) 0.001(3) 0.013(2) 0.008(2)
C37C 0.034(3) 0.030(3) 0.015(2) -0.002(2) 0.007(2) 0.009(3)
C38C 0.034(3) 0.029(2) 0.026(3) 0.004(2) 0.013(3) -0.001(2)
C39C 0.032(3) 0.033(3) 0.021(3) -0.001(2) -0.001(2) 0.003(2)
C40C 0.054(4) 0.018(4) 0.016(3) 0.004(2) 0.004(2) 0.005(3)
C41C 0.047(6) 0.025(3) 0.028(5) -0.006(3) 0.016(5) 0.004(4)

loop_
_atom_type_symbol
_atom_type_description
_atom_type_scat_dispersion_real
_atom_type_scat_dispersion_imag
_atom_type_scat_source
C C 0.0033 0.0000 'International Tables Vol C Tables 4.2.6.8 and 6.1.1.4'
H H 0.0000 0.0000 'International Tables Vol C Tables 4.2.6.8 and 6.1.1.4'
N N 0.0061 0.0000 'International Tables Vol C Tables 4.2.6.8 and 6.1.1.4'
O O 0.0106 0.0000 'International Tables Vol C Tables 4.2.6.8 and 6.1.1.4'

loop_
_geom_angle_atom_site_label_1
_geom_angle_atom_site_label_2
_geom_angle_atom_site_label_3
_geom_angle
_geom_angle_site_symmetry_1
_geom_angle_site_symmetry_3
_geom_angle_publ_flag
C2A N1A C20A 116.7(2) . . ?
N1A C2A C3A 124.3(3) . . ?
N1A C2A H2A 117.8 . . ?
C3A C2A H2A 117.8 . . ?
C4A C3A C2A 120.2(2) . . ?
C4A C3A H3A 119.9 . . ?
C2A C3A H3A 119.9 . . ?
C3A C4A C21A 118.0(2) . . ?
C3A C4A C9A 119.7(2) . . ?
C21A C4A C9A 122.3(2) . . ?
C6A C5A C21A 119.5(2) . . ?
C6A C5A H5A 120.3 . . ?
C21A C5A H5A 120.3 . . ?
O22A C6A C5A 125.5(3) . . ?
O22A C6A C7A 113.6(2) . . ?
C5A C6A C7A 120.9(3) . . ?
C8A C7A C6A 120.4(2) . . ?
C8A C7A H7A 119.8 . . ?
C6A C7A H7A 119.8 . . ?
C7A C8A C20A 120.3(2) . . ?
C7A C8A H8A 119.9 . . ?
C20A C8A H8A 119.9 . . ?
O24A C9A C4A 110.68(19) . . ?
O24A C9A C10A 109.4(2) . . ?
C4A C9A C10A 108.5(2) . . ?
O24A C9A H9A 109.4 . . ?
C4A C9A H9A 109.4 . . ?
C10A C9A H9A 109.4 . . ?
N11A C10A C15A 108.1(2) . . ?
N11A C10A C9A 111.7(2) . . ?
C15A C10A C9A 113.8(2) . . ?
N11A C10A H10A 107.7 . . ?
C15A C10A H10A 107.7 . . ?
C9A C10A H10A 107.7 . . ?
C12A N11A C17A 109.1(2) . . ?
C12A N11A C10A 108.7(2) . . ?
C17A N11A C10A 113.86(19) . . ?
C12A N11A H11A 106.5(17) . . ?
C17A N11A H11A 112.5(17) . . ?
C10A N11A H11A 105.8(17) . . ?
N11A C12A C13A 109.0(2) . . ?
N11A C12A H12F 109.9 . . ?
C13A C12A H12F 109.9 . . ?
N11A C12A H12G 109.9 . . ?
C13A C12A H12G 109.9 . . ?
H12F C12A H12G 108.3 . . ?
C18A C13A C14A 111.4(3) . . ?
C18A C13A C12A 115.3(3) . . ?
C14A C13A C12A 107.8(2) . . ?
C18A C13A H13A 107.3 . . ?
C14A C13A H13A 107.3 . . ?
C12A C13A H13A 107.3 . . ?
C16A C14A C15A 109.4(2) . . ?
C16A C14A C13A 108.2(2) . . ?
C15A C14A C13A 110.1(2) . . ?
C16A C14A H14A 109.7 . . ?
C15A C14A H14A 109.7 . . ?
C13A C14A H14A 109.7 . . ?
C14A C15A C10A 109.2(2) . . ?
C14A C15A H15G 109.8 . . ?
C10A C15A H15G 109.8 . . ?
C14A C15A H15F 109.8 . . ?
C10A C15A H15F 109.8 . . ?
H15G C15A H15F 108.3 . . ?
C14A C16A C17A 108.9(2) . . ?
C14A C16A H16G 109.9 . . ?
C17A C16A H16G 109.9 . . ?
C14A C16A H16F 109.9 . . ?
C17A C16A H16F 109.9 . . ?
H16G C16A H16F 108.3 . . ?
N11A C17A C16A 109.0(2) . . ?
N11A C17A H17G 109.9 . . ?
C16A C17A H17G 109.9 . . ?
N11A C17A H17F 109.9 . . ?
C16A C17A H17F 109.9 . . ?
H17G C17A H17F 108.3 . . ?
C19A C18A C13A 129.8(3) . . ?
C19A C18A H23C 115.1 . . ?
C13A C18A H23C 115.1 . . ?
C18A C19A H24E 120.0 . . ?
C18A C19A H24F 120.0 . . ?
H24E C19A H24F 120.0 . . ?
N1A C20A C21A 123.2(2) . . ?
N1A C20A C8A 117.5(2) . . ?
C21A C20A C8A 119.3(2) . . ?
C20A C21A C5A 119.1(2) . . ?
C20A C21A C4A 117.4(2) . . ?
C5A C21A C4A 123.5(2) . . ?
C6A O22A C23A 116.6(2) . . ?
O22A C23A H23G 109.5 . . ?
O22A C23A H23H 109.5 . . ?
H23G C23A H23H 109.5 . . ?
O22A C23A H23F 109.5 . . ?
H23G C23A H23F 109.5 . . ?
H23H C23A H23F 109.5 . . ?
C9A O24A H24A 109.5 . . ?
O33A C32A O31A 124.5(3) . . ?
O33A C32A C34A 119.5(2) . . ?
O31A C32A C34A 116.0(2) . . ?
O35A C34A C36A 109.9(2) . . ?
O35A C34A C32A 111.3(2) . . ?
C36A C34A C32A 107.5(2) . . ?
O35A C34A H34A 109.3 . . ?
C36A C34A H34A 109.3 . . ?
C32A C34A H34A 109.3 . . ?
C34A O35A H35A 109.5 . . ?
C37A C36A C41A 118.6(3) . . ?
C37A C36A C34A 120.0(2) . . ?
C41A C36A C34A 121.4(3) . . ?
C36A C37A C38A 121.1(3) . . ?
C36A C37A H37A 119.4 . . ?
C38A C37A H37A 119.4 . . ?
C39A C38A C37A 119.8(3) . . ?
C39A C38A H38A 120.1 . . ?
C37A C38A H38A 120.1 . . ?
C40A C39A C38A 119.6(3) . . ?
C40A C39A H39A 120.2 . . ?
C38A C39A H39A 120.2 . . ?
C39A C40A C41A 120.8(3) . . ?
C39A C40A H40A 119.6 . . ?
C41A C40A H40A 119.6 . . ?
C40A C41A C36A 120.0(3) . . ?
C40A C41A H41A 120.0 . . ?
C36A C41A H41A 120.0 . . ?
C2B N1B C20B 116.4(2) . . ?
N1B C2B C3B 124.5(3) . . ?
N1B C2B H2B 117.8 . . ?
C3B C2B H2B 117.8 . . ?
C4B C3B C2B 120.3(3) . . ?
C4B C3B H3B 119.8 . . ?
C2B C3B H3B 119.8 . . ?
C3B C4B C21B 118.1(2) . . ?
C3B C4B C9B 119.6(2) . . ?
C21B C4B C9B 122.3(2) . . ?
C6B C5B C21B 120.0(2) . . ?
C6B C5B H5B 120.0 . . ?
C21B C5B H5B 120.0 . . ?
O22B C6B C5B 125.4(2) . . ?
O22B C6B C7B 113.8(2) . . ?
C5B C6B C7B 120.8(3) . . ?
C8B C7B C6B 120.1(3) . . ?
C8B C7B H7B 119.9 . . ?
C6B C7B H7B 119.9 . . ?
C7B C8B C20B 121.2(2) . . ?
C7B C8B H8B 119.4 . . ?
C20B C8B H8B 119.4 . . ?
O24B C9B C4B 109.7(2) . . ?
O24B C9B C10B 109.5(2) . . ?
C4B C9B C10B 109.0(2) . . ?
O24B C9B H9B 109.6 . . ?
C4B C9B H9B 109.6 . . ?
C10B C9B H9B 109.6 . . ?
N11B C10B C9B 111.7(2) . . ?
N11B C10B C15B 108.0(2) . . ?
C9B C10B C15B 114.1(2) . . ?
N11B C10B H10B 107.6 . . ?
C9B C10B H10B 107.6 . . ?
C15B C10B H10B 107.6 . . ?
C17B N11B C12B 109.2(2) . . ?
C17B N11B C10B 113.4(2) . . ?
C12B N11B C10B 109.5(2) . . ?
C17B N11B H11B 108.4(19) . . ?
C12B N11B H11B 107.3(19) . . ?
C10B N11B H11B 108.9(19) . . ?
N11B C12B C13B 110.1(2) . . ?
N11B C12B H12J 109.6 . . ?
C13B C12B H12J 109.6 . . ?
N11B C12B H12I 109.6 . . ?
C13B C12B H12I 109.6 . . ?
H12J C12B H12I 108.2 . . ?
C18B C13B C12B 112.6(2) . . ?
C18B C13B C14B 112.0(2) . . ?
C12B C13B C14B 107.3(2) . . ?
C18B C13B H13B 108.3 . . ?
C12B C13B H13B 108.3 . . ?
C14B C13B H13B 108.3 . . ?
C16B C14B C15B 109.2(2) . . ?
C16B C14B C13B 109.1(2) . . ?
C15B C14B C13B 109.6(2) . . ?
C16B C14B H14B 109.7 . . ?
C15B C14B H14B 109.7 . . ?
C13B C14B H14B 109.7 . . ?
C14B C15B C10B 109.3(2) . . ?
C14B C15B H15J 109.8 . . ?
C10B C15B H15J 109.8 . . ?
C14B C15B H15I 109.8 . . ?
C10B C15B H15I 109.8 . . ?
H15J C15B H15I 108.3 . . ?
C14B C16B C17B 109.9(2) . . ?
C14B C16B H16J 109.7 . . ?
C17B C16B H16J 109.7 . . ?
C14B C16B H16I 109.7 . . ?
C17B C16B H16I 109.7 . . ?
H16J C16B H16I 108.2 . . ?
N11B C17B C16B 108.0(2) . . ?
N11B C17B H17I 110.1 . . ?
C16B C17B H17I 110.1 . . ?
N11B C17B H17J 110.1 . . ?
C16B C17B H17J 110.1 . . ?
H17I C17B H17J 108.4 . . ?
C19B C18B C13B 125.6(3) . . ?
C19B C18B H18B 117.2 . . ?
C13B C18B H18B 117.2 . . ?
C18B C19B H19J 120.0 . . ?
C18B C19B H19I 120.0 . . ?
H19J C19B H19I 120.0 . . ?
N1B C20B C8B 117.3(2) . . ?
N1B C20B C21B 123.8(2) . . ?
C8B C20B C21B 118.9(2) . . ?
C20B C21B C5B 119.0(2) . . ?
C20B C21B C4B 116.9(2) . . ?
C5B C21B C4B 124.1(2) . . ?
C6B O22B C23B 116.7(2) . . ?
O22B C23B H23J 109.5 . . ?
O22B C23B H23K 109.5 . . ?
H23J C23B H23K 109.5 . . ?
O22B C23B H23I 109.5 . . ?
H23J C23B H23I 109.5 . . ?
H23K C23B H23I 109.5 . . ?
C9B O24B H24B 109.5 . . ?
O33B C32B O31B 126.6(2) . . ?
O33B C32B C34B 116.3(2) . . ?
O31B C32B C34B 117.0(2) . . ?
O35B C34B C36B 112.2(2) . . ?
O35B C34B C32B 113.3(2) . . ?
C36B C34B C32B 108.0(2) . . ?
O35B C34B H34B 102.3(13) . . ?
C36B C34B H34B 111.3(13) . . ?
C32B C34B H34B 109.7(13) . . ?
C34B O35B H35B 109.5 . . ?
C41B C36B C37B 119.0(3) . . ?
C41B C36B C34B 121.0(2) . . ?
C37B C36B C34B 120.1(2) . . ?
C38B C37B C36B 120.7(3) . . ?
C38B C37B H37B 120.9(17) . . ?
C36B C37B H37B 118.5(17) . . ?
C39B C38B C37B 120.3(3) . . ?
C39B C38B H38B 117.6(19) . . ?
C37B C38B H38B 122.1(19) . . ?
C38B C39B C40B 119.6(3) . . ?
C38B C39B H39B 118.8(19) . . ?
C40B C39B H39B 121.6(19) . . ?
C39B C40B C41B 120.4(3) . . ?
C39B C40B H40B 121.1(19) . . ?
C41B C40B H40B 118.4(19) . . ?
C36B C41B C40B 120.1(3) . . ?
C36B C41B H41B 118.8(18) . . ?
C40B C41B H41B 121.1(18) . . ?
C2C N1C C20C 116.6(2) . . ?
N1C C2C C3C 124.3(3) . . ?
N1C C2C H2C 117.9 . . ?
C3C C2C H2C 117.9 . . ?
C4C C3C C2C 120.5(2) . . ?
C4C C3C H3C 119.7 . . ?
C2C C3C H3C 119.7 . . ?
C3C C4C C21C 117.3(2) . . ?
C3C C4C C9C 119.4(2) . . ?
C21C C4C C9C 123.3(2) . . ?
C6C C5C C21C 119.3(2) . . ?
C6C C5C H5C 120.3 . . ?
C21C C5C H5C 120.3 . . ?
O22C C6C C5C 125.1(3) . . ?
O22C C6C C7C 114.1(2) . . ?
C5C C6C C7C 120.8(3) . . ?
C8C C7C C6C 120.6(3) . . ?
C8C C7C H7C 119.7 . . ?
C6C C7C H7C 119.7 . . ?
C7C C8C C20C 120.6(3) . . ?
C7C C8C H8C 119.7 . . ?
C20C C8C H8C 119.7 . . ?
O24C C9C C4C 110.7(2) . . ?
O24C C9C C10C 108.7(2) . . ?
C4C C9C C10C 109.7(2) . . ?
O24C C9C H9C 109.2 . . ?
C4C C9C H9C 109.2 . . ?
C10C C9C H9C 109.2 . . ?
N11C C10C C9C 111.8(2) . . ?
N11C C10C C15C 107.8(2) . . ?
C9C C10C C15C 114.7(2) . . ?
N11C C10C H10C 107.4 . . ?
C9C C10C H10C 107.4 . . ?
C15C C10C H10C 107.4 . . ?
C12C N11C C17C 108.5(2) . . ?
C12C N11C C10C 109.4(2) . . ?
C17C N11C C10C 113.7(2) . . ?
C12C N11C H11C 106(2) . . ?
C17C N11C H11C 111(2) . . ?
C10C N11C H11C 108(2) . . ?
N11C C12C C13C 110.4(2) . . ?
N11C C12C H12L 109.6 . . ?
C13C C12C H12L 109.6 . . ?
N11C C12C H12K 109.6 . . ?
C13C C12C H12K 109.6 . . ?
H12L C12C H12K 108.1 . . ?
C18C C13C C14C 114.2(2) . . ?
C18C C13C C12C 111.4(2) . . ?
C14C C13C C12C 107.5(2) . . ?
C18C C13C H13C 107.8 . . ?
C14C C13C H13C 107.8 . . ?
C12C C13C H13C 107.8 . . ?
C16C C14C C15C 108.4(2) . . ?
C16C C14C C13C 108.6(2) . . ?
C15C C14C C13C 110.4(2) . . ?
C16C C14C H17A 109.8 . . ?
C15C C14C H17A 109.8 . . ?
C13C C14C H17A 109.8 . . ?
C14C C15C C10C 109.8(2) . . ?
C14C C15C H15K 109.7 . . ?
C10C C15C H15K 109.7 . . ?
C14C C15C H15L 109.7 . . ?
C10C C15C H15L 109.7 . . ?
H15K C15C H15L 108.2 . . ?
C14C C16C C17C 109.7(2) . . ?
C14C C16C H16L 109.7 . . ?
C17C C16C H16L 109.7 . . ?
C14C C16C H16K 109.7 . . ?
C17C C16C H16K 109.7 . . ?
H16L C16C H16K 108.2 . . ?
N11C C17C C16C 108.5(2) . . ?
N11C C17C H17K 110.0 . . ?
C16C C17C H17K 110.0 . . ?
N11C C17C H17L 110.0 . . ?
C16C C17C H17L 110.0 . . ?
H17K C17C H17L 108.4 . . ?
C19C C18C C13C 125.5(3) . . ?
C19C C18C H18C 117.3 . . ?
C13C C18C H18C 117.3 . . ?
C18C C19C H19L 120.0 . . ?
C18C C19C H19K 120.0 . . ?
H19L C19C H19K 120.0 . . ?
N1C C20C C21C 123.9(2) . . ?
N1C C20C C8C 117.2(2) . . ?
C21C C20C C8C 118.9(3) . . ?
C20C C21C C5C 119.5(2) . . ?
C20C C21C C4C 117.2(2) . . ?
C5C C21C C4C 123.2(2) . . ?
C6C O22C C23C 117.0(2) . . ?
O22C C23C H23M 109.5 . . ?
O22C C23C H23N 109.5 . . ?
H23M C23C H23N 109.5 . . ?
O22C C23C H23L 109.5 . . ?
H23M C23C H23L 109.5 . . ?
H23N C23C H23L 109.5 . . ?
C9C O24C H24C 109.5 . . ?
O33C C32C O31C 126.2(11) . . ?
O33C C32C C34C 124.7(11) . . ?
O31C C32C C34C 107.9(11) . . ?
O35C C34C C36C 111.8(5) . . ?
O35C C34C C32C 113.9(6) . . ?
C36C C34C C32C 111.6(6) . . ?
O35C C34C H34C 106.3 . . ?
C36C C34C H34C 106.3 . . ?
C32C C34C H34C 106.3 . . ?
C41C C36C C37C 119.1(7) . . ?
C41C C36C C34C 120.7(8) . . ?
C37C C36C C34C 120.1(6) . . ?
C38C C37C C36C 120.0(4) . . ?
C38C C37C H37C 120.0 . . ?
C36C C37C H37C 120.0 . . ?
C37C C38C C39C 121.4(5) . . ?
C37C C38C H38C 119.3 . . ?
C39C C38C H38C 119.3 . . ?
C38C C39C C40C 118.4(5) . . ?
C38C C39C H39C 120.8 . . ?
C40C C39C H39C 120.8 . . ?
C41C C40C C39C 120.0(7) . . ?
C41C C40C H40C 120.0 . . ?
C39C C40C H40C 120.0 . . ?
C36C C41C C40C 121.0(10) . . ?
C36C C41C H41C 119.5 . . ?
C40C C41C H41C 119.5 . . ?
O33D C32D O31D 127.4(18) . . ?
O33D C32D C34D 130.6(14) . . ?
O31D C32D C34D 96.8(15) . . ?
O35D C34D C36D 108.1(9) . . ?
O35D C34D C32D 120.8(9) . . ?
C36D C34D C32D 103.9(10) . . ?
O35D C34D H34D 107.8 . . ?
C36D C34D H34D 107.8 . . ?
C32D C34D H34D 107.8 . . ?
C34D O35D H35D 109.5 . . ?
C41D C36D C37D 118.6(17) . . ?
C41D C36D C34D 122.9(19) . . ?
C37D C36D C34D 118.1(15) . . ?
C38D C37D C36D 121.3(15) . . ?
C38D C37D H37D 119.3 . . ?
C36D C37D H37D 119.3 . . ?
C37D C38D C39D 120.1(14) . . ?
C37D C38D H38D 119.9 . . ?
C39D C38D H38D 119.9 . . ?
C40D C39D C38D 118.6(13) . . ?
C40D C39D H39D 120.7 . . ?
C38D C39D H39D 120.7 . . ?
C39D C40D C41D 120.8(16) . . ?
C39D C40D H40D 119.6 . . ?
C41D C40D H40D 119.6 . . ?
C36D C41D C40D 120(2) . . ?
C36D C41D H41D 119.8 . . ?
C40D C41D H41D 119.8 . . ?

loop_
_geom_bond_atom_site_label_1
_geom_bond_atom_site_label_2
_geom_bond_distance
_geom_bond_site_symmetry_2
_geom_bond_publ_flag
N1A C2A 1.317(3) . ?
N1A C20A 1.381(4) . ?
C2A C3A 1.401(4) . ?
C2A H2A 0.9500 . ?
C3A C4A 1.374(4) . ?
C3A H3A 0.9500 . ?
C4A C21A 1.430(3) . ?
C4A C9A 1.530(3) . ?
C5A C6A 1.376(4) . ?
C5A C21A 1.426(4) . ?
C5A H5A 0.9500 . ?
C6A O22A 1.359(3) . ?
C6A C7A 1.413(4) . ?
C7A C8A 1.364(4) . ?
C7A H7A 0.9500 . ?
C8A C20A 1.422(4) . ?
C8A H8A 0.9500 . ?
C9A O24A 1.407(3) . ?
C9A C10A 1.547(4) . ?
C9A H9A 1.0000 . ?
C10A N11A 1.510(3) . ?
C10A C15A 1.547(4) . ?
C10A H10A 1.0000 . ?
N11A C12A 1.500(3) . ?
N11A C17A 1.500(3) . ?
N11A H11A 0.85(3) . ?
C12A C13A 1.552(4) . ?
C12A H12F 0.9900 . ?
C12A H12G 0.9900 . ?
C13A C18A 1.483(5) . ?
C13A C14A 1.543(4) . ?
C13A H13A 1.0000 . ?
C14A C16A 1.527(5) . ?
C14A C15A 1.540(4) . ?
C14A H14A 1.0000 . ?
C15A H15G 0.9900 . ?
C15A H15F 0.9900 . ?
C16A C17A 1.530(4) . ?
C16A H16G 0.9900 . ?
C16A H16F 0.9900 . ?
C17A H17G 0.9900 . ?
C17A H17F 0.9900 . ?
C18A C19A 1.294(5) . ?
C18A H23C 0.9500 . ?
C19A H24E 0.9500 . ?
C19A H24F 0.9500 . ?
C20A C21A 1.418(4) . ?
O22A C23A 1.427(4) . ?
C23A H23G 0.9800 . ?
C23A H23H 0.9800 . ?
C23A H23F 0.9800 . ?
O24A H24A 0.8400 . ?
O31A C32A 1.274(3) . ?
C32A O33A 1.232(3) . ?
C32A C34A 1.535(4) . ?
C34A O35A 1.430(3) . ?
C34A C36A 1.520(4) . ?
C34A H34A 1.0000 . ?
O35A H35A 0.8400 . ?
C36A C37A 1.383(4) . ?
C36A C41A 1.392(4) . ?
C37A C38A 1.385(4) . ?
C37A H37A 0.9500 . ?
C38A C39A 1.382(4) . ?
C38A H38A 0.9500 . ?
C39A C40A 1.372(5) . ?
C39A H39A 0.9500 . ?
C40A C41A 1.389(4) . ?
C40A H40A 0.9500 . ?
C41A H41A 0.9500 . ?
N1B C2B 1.315(4) . ?
N1B C20B 1.372(4) . ?
C2B C3B 1.399(4) . ?
C2B H2B 0.9500 . ?
C3B C4B 1.369(4) . ?
C3B H3B 0.9500 . ?
C4B C21B 1.431(4) . ?
C4B C9B 1.528(3) . ?
C5B C6B 1.374(4) . ?
C5B C21B 1.427(4) . ?
C5B H5B 0.9500 . ?
C6B O22B 1.364(3) . ?
C6B C7B 1.418(4) . ?
C7B C8B 1.357(4) . ?
C7B H7B 0.9500 . ?
C8B C20B 1.422(4) . ?
C8B H8B 0.9500 . ?
C9B O24B 1.418(3) . ?
C9B C10B 1.541(4) . ?
C9B H9B 1.0000 . ?
C10B N11B 1.514(3) . ?
C10B C15B 1.542(4) . ?
C10B H10B 1.0000 . ?
N11B C17B 1.498(3) . ?
N11B C12B 1.499(4) . ?
N11B H11B 0.84(3) . ?
C12B C13B 1.546(4) . ?
C12B H12J 0.9900 . ?
C12B H12I 0.9900 . ?
C13B C18B 1.500(4) . ?
C13B C14B 1.543(4) . ?
C13B H13B 1.0000 . ?
C14B C16B 1.525(4) . ?
C14B C15B 1.539(4) . ?
C14B H14B 1.0000 . ?
C15B H15J 0.9900 . ?
C15B H15I 0.9900 . ?
C16B C17B 1.542(4) . ?
C16B H16J 0.9900 . ?
C16B H16I 0.9900 . ?
C17B H17I 0.9900 . ?
C17B H17J 0.9900 . ?
C18B C19B 1.310(5) . ?
C18B H18B 0.9500 . ?
C19B H19J 0.9500 . ?
C19B H19I 0.9500 . ?
C20B C21B 1.423(3) . ?
O22B C23B 1.431(3) . ?
C23B H23J 0.9800 . ?
C23B H23K 0.9800 . ?
C23B H23I 0.9800 . ?
O24B H24B 0.8400 . ?
O31B C32B 1.254(3) . ?
C32B O33B 1.256(3) . ?
C32B C34B 1.535(4) . ?
C34B O35B 1.406(3) . ?
C34B C36B 1.517(4) . ?
C34B H34B 1.09(2) . ?
O35B H35B 0.8400 . ?
C36B C41B 1.393(4) . ?
C36B C37B 1.396(4) . ?
C37B C38B 1.384(4) . ?
C37B H37B 1.00(3) . ?
C38B C39B 1.385(4) . ?
C38B H38B 1.03(4) . ?
C39B C40B 1.386(4) . ?
C39B H39B 1.01(4) . ?
C40B C41B 1.395(4) . ?
C40B H40B 0.98(3) . ?
C41B H41B 1.00(3) . ?
N1C C2C 1.319(4) . ?
N1C C20C 1.366(4) . ?
C2C C3C 1.404(4) . ?
C2C H2C 0.9500 . ?
C3C C4C 1.379(4) . ?
C3C H3C 0.9500 . ?
C4C C21C 1.435(4) . ?
C4C C9C 1.532(4) . ?
C5C C6C 1.382(4) . ?
C5C C21C 1.426(4) . ?
C5C H5C 0.9500 . ?
C6C O22C 1.361(4) . ?
C6C C7C 1.418(4) . ?
C7C C8C 1.355(4) . ?
C7C H7C 0.9500 . ?
C8C C20C 1.427(4) . ?
C8C H8C 0.9500 . ?
C9C O24C 1.407(3) . ?
C9C C10C 1.543(4) . ?
C9C H9C 1.0000 . ?
C10C N11C 1.518(3) . ?
C10C C15C 1.544(4) . ?
C10C H10C 1.0000 . ?
N11C C12C 1.498(4) . ?
N11C C17C 1.502(3) . ?
N11C H11C 0.87(4) . ?
C12C C13C 1.549(4) . ?
C12C H12L 0.9900 . ?
C12C H12K 0.9900 . ?
C13C C18C 1.500(4) . ?
C13C C14C 1.546(4) . ?
C13C H13C 1.0000 . ?
C14C C16C 1.523(4) . ?
C14C C15C 1.539(4) . ?
C14C H17A 1.0000 . ?
C15C H15K 0.9900 . ?
C15C H15L 0.9900 . ?
C16C C17C 1.546(5) . ?
C16C H16L 0.9900 . ?
C16C H16K 0.9900 . ?
C17C H17K 0.9900 . ?
C17C H17L 0.9900 . ?
C18C C19C 1.303(5) . ?
C18C H18C 0.9500 . ?
C19C H19L 0.9500 . ?
C19C H19K 0.9500 . ?
C20C C21C 1.425(4) . ?
O22C C23C 1.433(4) . ?
C23C H23M 0.9800 . ?
C23C H23N 0.9800 . ?
C23C H23L 0.9800 . ?
O24C H24C 0.8400 . ?
O31C C32C 1.276(13) . ?
C32C O33C 1.196(14) . ?
C32C C34C 1.610(15) . ?
C34C O35C 1.418(5) . ?
C34C C36C 1.501(7) . ?
C34C H34C 1.0000 . ?
O35C H35C 0.8400 . ?
C36C C41C 1.387(11) . ?
C36C C37C 1.394(9) . ?
C37C C38C 1.384(9) . ?
C37C H37C 0.9500 . ?
C38C C39C 1.393(8) . ?
C38C H38C 0.9500 . ?
C39C C40C 1.402(9) . ?
C39C H39C 0.9500 . ?
C40C C41C 1.390(12) . ?
C40C H40C 0.9500 . ?
C41C H41C 0.9500 . ?
O31D C32D 1.261(19) . ?
C32D O33D 1.208(18) . ?
C32D C34D 1.571(15) . ?
C34D O35D 1.416(11) . ?
C34D C36D 1.526(15) . ?
C34D H34D 1.0000 . ?
O35D H35D 0.8400 . ?
C36D C41D 1.358(19) . ?
C36D C37D 1.372(18) . ?
C37D C38D 1.363(18) . ?
C37D H37D 0.9500 . ?
C38D C39D 1.405(19) . ?
C38D H38D 0.9500 . ?
C39D C40D 1.34(2) . ?
C39D H39D 0.9500 . ?
C40D C41D 1.41(3) . ?
C40D H40D 0.9500 . ?
C41D H41D 0.9500 . ?

loop_
_geom_hbond_atom_site_label_D
_geom_hbond_atom_site_label_H
_geom_hbond_atom_site_label_A
_geom_hbond_distance_DH
_geom_hbond_distance_HA
_geom_hbond_distance_DA
_geom_hbond_angle_DHA
_geom_hbond_site_symmetry_A
N11A H11A O31A 0.85(3) 1.84(3) 2.631(3) 154(2) .
N11B H11B O31B 0.84(3) 1.81(3) 2.632(3) 166(3) .
N11C H11C O33C 0.87(4) 1.83(3) 2.616(5) 150(3) .
N11C H11C O31D 0.87(4) 1.84(4) 2.60(2) 145(3) .

loop_
_geom_torsion_atom_site_label_1
_geom_torsion_atom_site_label_2
_geom_torsion_atom_site_label_3
_geom_torsion_atom_site_label_4
_geom_torsion
_geom_torsion_site_symmetry_1
_geom_torsion_site_symmetry_2
_geom_torsion_site_symmetry_3
_geom_torsion_site_symmetry_4
_geom_torsion_publ_flag
C5A C6A O22A C23A -7.1(4) . . . . ?
C3A C4A C9A O24A -16.5(3) . . . . ?
N11A C10A C9A O24A -76.8(3) . . . . ?
C14A C13A C18A C19A 117.0(4) . . . . ?
C41A C36A C34A C32A 103.7(3) . . . . ?
O31A C32A C34A O35A 27.6(3) . . . . ?
C5B C6B O22B C23B -7.0(4) . . . . ?
C3B C4B C9B O24B -22.6(3) . . . . ?
N11B C10B C9B O24B -80.7(2) . . . . ?
C14B C13B C18B C19B -105.9(3) . . . . ?
C41B C36B C34B C32B 91.0(3) . . . . ?
O31B C32B C34B O35B 33.3(3) . . . . ?
C5C C6C O22C C23C -3.3(4) . . . . ?
C3C C4C C9C O24C -12.9(3) . . . . ?
N11C C10C C9C O24C -74.5(3) . . . . ?
C14C C13C C18C C19C -117.3(3) . . . . ?
C37C C36C C34C C32C -113.8(7) . . . . ?
O31C C32C C34C O35C 4.0(13) . . . . ?
C41D C36D C34D C32D 109.9(17) . . . . ?
O31D C32D C34D O35D 26.1(18) . . . . ?
